data_8103276
loop_
_publ_author_name
'Jiyong Hu'
'Chunli Liao'
'Jin'an Zhao'
'Haipeng Zhao'

_publ_section_title
;
 Crystal structure of
 bis{dibromo[m-1-(3-((2-methyl-1H-benzimidazol-1-yl)methyl)benzyl)-2-methyl-1H-benzimidazole-k2N,N'']mercury(II)}
 --- N,N-dimethylformamide (1:2), [HgBr2(C24H22N4)]2 &#x00B7; 2C3H7NO
;
_journal_issue 1
_journal_name_full 'Zeitschrift f\"ur Kristallographie - New Crystal Structures'
_journal_page_first 69
_journal_volume 227
_journal_year 2012
_chemical_formula_sum 'C54 H58 Br4 Hg2 N10 O2'
_chemical_formula_weight 1599.88
_space_group_IT_number 2
_symmetry_cell_setting triclinic
_symmetry_space_group_name_Hall '-P 1'
_symmetry_space_group_name_H-M 'P -1'
_atom_sites_solution_hydrogens geom
_atom_sites_solution_primary direct
_atom_sites_solution_secondary difmap
_audit_creation_method SHELXL-97
_audit_update_record
;
2011-04-16 # Formatted by publCIF
;
_cell_angle_alpha 64.42(3)
_cell_angle_beta 86.81(3)
_cell_angle_gamma 71.66(3)
_cell_formula_units_Z 1
_cell_length_a 9.5509(19)
_cell_length_b 12.774(3)
_cell_length_c 13.357(3)
_cell_measurement_temperature 293(2)
_cell_volume 1389.1(7)
_computing_cell_refinement 'CrystalClear (Rigaku/MSC Inc.'
_computing_data_collection 'CrystalClear (Rigaku/MSC Inc.'
_computing_data_reduction 'CrystalClear (Rigaku/MSC Inc.'
_computing_molecular_graphics 'CrystalStructure 3.7.0'
_computing_publication_material 'CrystalStructure 3.7.0'
_computing_structure_refinement 'SHELXL-97 (Sheldrick, 1997)'
_computing_structure_solution 'SHELXS-97 (Sheldrick, 1990)'
_diffrn_ambient_temperature 293(2)
_diffrn_measured_fraction_theta_full 0.994
_diffrn_measured_fraction_theta_max 0.994
_diffrn_measurement_device_type 'Rigaku Saturn 724 CCD'
_diffrn_measurement_method dtprofit.ref
_diffrn_radiation_monochromator graphite
_diffrn_radiation_source 'fine-focus sealed tube'
_diffrn_radiation_type MoK\a
_diffrn_radiation_wavelength 0.71073
_diffrn_reflns_av_R_equivalents 0.0481
_diffrn_reflns_av_sigmaI/netI 0.0583
_diffrn_reflns_limit_h_max 12
_diffrn_reflns_limit_h_min -12
_diffrn_reflns_limit_k_max 16
_diffrn_reflns_limit_k_min -16
_diffrn_reflns_limit_l_max 17
_diffrn_reflns_limit_l_min -16
_diffrn_reflns_number 17477
_diffrn_reflns_theta_full 27.89
_diffrn_reflns_theta_max 27.89
_diffrn_reflns_theta_min 1.70
_exptl_absorpt_coefficient_mu 8.446
_exptl_absorpt_correction_T_max 0.4568
_exptl_absorpt_correction_T_min 0.3117
_exptl_absorpt_correction_type empirical
_exptl_crystal_colour colorless
_exptl_crystal_density_diffrn 1.913
_exptl_crystal_density_method 'not measured'
_exptl_crystal_description block
_exptl_crystal_F_000 768
_exptl_crystal_size_max 0.18
_exptl_crystal_size_mid 0.17
_exptl_crystal_size_min 0.11
_refine_diff_density_max 1.234
_refine_diff_density_min -1.237
_refine_diff_density_rms 0.141
_refine_ls_extinction_method none
_refine_ls_goodness_of_fit_ref 0.947
_refine_ls_hydrogen_treatment constr
_refine_ls_matrix_type full
_refine_ls_number_parameters 329
_refine_ls_number_reflns 6609
_refine_ls_number_restraints 0
_refine_ls_restrained_S_all 0.947
_refine_ls_R_factor_all 0.0603
_refine_ls_R_factor_gt 0.0462
_refine_ls_shift/su_max 0.002
_refine_ls_shift/su_mean 0.000
_refine_ls_structure_factor_coef Fsqd
_refine_ls_weighting_details 'calc w=1/[\s^2^(Fo^2^)+(0.0685P)^2^+1.6201P] where P=(Fo^2^+2Fc^2^)/3'
_refine_ls_weighting_scheme calc
_refine_ls_wR_factor_gt 0.1108
_refine_ls_wR_factor_ref 0.1277
_reflns_number_gt 5404
_reflns_number_total 6609
_reflns_threshold_expression >2sigma(I)
_cod_data_source_file 1267-3535.cff
_cod_data_source_block g
_cod_original_cell_volume 1389.1(5)
_cod_original_sg_symbol_H-M P-1
_cod_database_code 8103276

loop_
_symmetry_equiv_pos_as_xyz
'x, y, z'
'-x, -y, -z'

loop_
_atom_site_label
_atom_site_type_symbol
_atom_site_fract_x
_atom_site_fract_y
_atom_site_fract_z
_atom_site_U_iso_or_equiv
_atom_site_adp_type
_atom_site_occupancy
_atom_site_symmetry_multiplicity
_atom_site_calc_flag
_atom_site_refinement_flags
N1 N 0.5656(6) 1.4174(5) 0.6605(4) 0.0419(12) Uani 1 1 d .
N2 N 0.4415(6) 1.2993(5) 0.6544(4) 0.0424(12) Uani 1 1 d .
N3 N 0.3492(5) 0.7278(5) 0.9539(4) 0.0389(11) Uani 1 1 d .
N4 N 0.3899(5) 0.5632(5) 1.1169(4) 0.0378(11) Uani 1 1 d .
C18 C 0.4346(7) 1.4143(6) 0.6362(5) 0.0386(13) Uani 1 1 d .
C19 C 0.6629(6) 1.2974(6) 0.6973(5) 0.0392(13) Uani 1 1 d .
C20 C 0.8135(7) 1.2485(7) 0.7342(6) 0.0511(16) Uani 1 1 d .
H20 H 0.8661 1.2976 0.7368 0.061 Uiso 1 1 calc R
C21 C 0.8810(8) 1.1257(7) 0.7664(6) 0.061(2) Uani 1 1 d .
H21 H 0.9811 1.0908 0.7916 0.074 Uiso 1 1 calc R
C22 C 0.8026(9) 1.0515(7) 0.7624(6) 0.0599(19) Uani 1 1 d .
H22 H 0.8518 0.9684 0.7847 0.072 Uiso 1 1 calc R
C23 C 0.6541(8) 1.0990(7) 0.7261(6) 0.0544(17) Uani 1 1 d .
H23 H 0.6018 1.0500 0.7230 0.065 Uiso 1 1 calc R
C24 C 0.5860(8) 1.2232(6) 0.6943(5) 0.0442(14) Uani 1 1 d .
C16 C 0.3194(8) 1.2580(7) 0.6420(6) 0.0509(16) Uani 1 1 d .
H16A H 0.3392 1.2267 0.5864 0.061 Uiso 1 1 calc R
H16B H 0.2283 1.3271 0.6163 0.061 Uiso 1 1 calc R
C14 C 0.3002(7) 1.1588(6) 0.7514(5) 0.0442(14) Uani 1 1 d .
C13 C 0.2871(9) 1.1749(7) 0.8475(6) 0.0604(19) Uani 1 1 d .
H13 H 0.2874 1.2485 0.8455 0.072 Uiso 1 1 calc R
C12 C 0.2734(11) 1.0816(8) 0.9467(6) 0.070(2) Uani 1 1 d .
H12 H 0.2650 1.0928 1.0113 0.084 Uiso 1 1 calc R
C11 C 0.2722(9) 0.9718(7) 0.9512(6) 0.0547(18) Uani 1 1 d .
H11 H 0.2636 0.9098 1.0188 0.066 Uiso 1 1 calc R
C10 C 0.2835(6) 0.9536(5) 0.8566(5) 0.0375(13) Uani 1 1 d .
C15 C 0.2997(7) 1.0479(6) 0.7572(5) 0.0404(13) Uani 1 1 d .
H15 H 0.3104 1.0359 0.6929 0.048 Uiso 1 1 calc R
C9 C 0.2746(8) 0.8398(6) 0.8545(5) 0.0458(15) Uani 1 1 d .
H9A H 0.1712 0.8466 0.8473 0.055 Uiso 1 1 calc R
H9B H 0.3187 0.8334 0.7893 0.055 Uiso 1 1 calc R
C1 C 0.1271(7) 0.6814(7) 1.0412(6) 0.0516(17) Uani 1 1 d .
H1A H 0.1074 0.6179 1.1066 0.077 Uiso 1 1 calc R
H1B H 0.0868 0.6833 0.9759 0.077 Uiso 1 1 calc R
H1C H 0.0820 0.7591 1.0430 0.077 Uiso 1 1 calc R
C2 C 0.2858(7) 0.6570(6) 1.0384(5) 0.0398(13) Uani 1 1 d .
C8 C 0.5015(7) 0.6778(6) 0.9781(5) 0.0399(13) Uani 1 1 d .
C7 C 0.6173(7) 0.7124(6) 0.9193(6) 0.0493(16) Uani 1 1 d .
H7 H 0.5996 0.7805 0.8505 0.059 Uiso 1 1 calc R
C6 C 0.7583(8) 0.6414(8) 0.9677(7) 0.0598(19) Uani 1 1 d .
H6 H 0.8383 0.6625 0.9318 0.072 Uiso 1 1 calc R
C5 C 0.7839(8) 0.5379(7) 1.0703(7) 0.0576(19) Uani 1 1 d .
H5 H 0.8810 0.4916 1.1009 0.069 Uiso 1 1 calc R
C4 C 0.6701(7) 0.5024(7) 1.1271(6) 0.0505(16) Uani 1 1 d .
H4 H 0.6884 0.4330 1.1950 0.061 Uiso 1 1 calc R
C3 C 0.5278(7) 0.5738(6) 1.0797(5) 0.0379(13) Uani 1 1 d .
O1 O 0.0070(6) 0.2267(5) 0.2257(4) 0.0703(15) Uani 1 1 d .
N5 N 0.0604(6) 0.1568(5) 0.4104(5) 0.0504(14) Uani 1 1 d .
C26 C 0.2189(9) 0.1210(9) 0.4068(8) 0.075(2) Uani 1 1 d .
H26A H 0.2617 0.0345 0.4526 0.113 Uiso 1 1 calc R
H26B H 0.2588 0.1651 0.4339 0.113 Uiso 1 1 calc R
H26C H 0.2418 0.1395 0.3313 0.113 Uiso 1 1 calc R
C25 C 0.0021(11) 0.1482(10) 0.5146(7) 0.085(3) Uani 1 1 d .
H25A H -0.1036 0.1683 0.5067 0.128 Uiso 1 1 calc R
H25B H 0.0265 0.2044 0.5348 0.128 Uiso 1 1 calc R
H25C H 0.0447 0.0661 0.5717 0.128 Uiso 1 1 calc R
C27 C -0.0294(9) 0.2090(7) 0.3182(7) 0.0604(19) Uani 1 1 d .
H27 H -0.1304 0.2347 0.3252 0.072 Uiso 1 1 calc R
C17 C 0.2991(7) 1.5198(6) 0.5944(6) 0.0497(16) Uani 1 1 d .
H17A H 0.3218 1.5930 0.5790 0.075 Uiso 1 1 calc R
H17B H 0.2292 1.5088 0.6494 0.075 Uiso 1 1 calc R
H17C H 0.2572 1.5268 0.5272 0.075 Uiso 1 1 calc R
Br2 Br 0.55465(8) 0.23007(7) 1.39035(6) 0.0575(2) Uani 1 1 d .
Br1 Br 0.10174(8) 0.45672(8) 1.34859(8) 0.0714(3) Uani 1 1 d .
Hg1 Hg 0.36454(3) 0.44304(2) 1.29664(2) 0.04754(11) Uani 1 1 d .

loop_
_atom_site_aniso_label
_atom_site_aniso_U_11
_atom_site_aniso_U_22
_atom_site_aniso_U_33
_atom_site_aniso_U_23
_atom_site_aniso_U_13
_atom_site_aniso_U_12
N1 0.037(3) 0.037(3) 0.048(3) -0.014(2) 0.002(2) -0.014(2)
N2 0.041(3) 0.042(3) 0.042(3) -0.014(2) 0.002(2) -0.016(2)
N3 0.039(3) 0.035(3) 0.038(3) -0.010(2) 0.002(2) -0.015(2)
N4 0.038(3) 0.039(3) 0.032(2) -0.009(2) 0.005(2) -0.016(2)
C18 0.038(3) 0.038(3) 0.035(3) -0.012(2) 0.010(3) -0.013(3)
C19 0.033(3) 0.042(3) 0.037(3) -0.015(3) 0.008(2) -0.009(3)
C20 0.044(4) 0.056(4) 0.049(4) -0.022(3) 0.001(3) -0.012(3)
C21 0.044(4) 0.062(5) 0.058(4) -0.023(4) 0.006(3) 0.003(4)
C22 0.060(5) 0.046(4) 0.058(4) -0.020(3) 0.008(4) -0.001(4)
C23 0.059(4) 0.048(4) 0.060(4) -0.028(3) 0.012(4) -0.016(3)
C24 0.052(4) 0.042(4) 0.036(3) -0.015(3) 0.007(3) -0.016(3)
C16 0.054(4) 0.051(4) 0.047(4) -0.013(3) -0.002(3) -0.027(3)
C14 0.043(3) 0.048(4) 0.038(3) -0.012(3) 0.001(3) -0.021(3)
C13 0.086(6) 0.048(4) 0.052(4) -0.021(3) 0.018(4) -0.031(4)
C12 0.111(7) 0.066(5) 0.045(4) -0.029(4) 0.025(4) -0.040(5)
C11 0.076(5) 0.049(4) 0.033(3) -0.013(3) 0.014(3) -0.021(4)
C10 0.032(3) 0.035(3) 0.035(3) -0.007(2) -0.002(2) -0.008(2)
C15 0.042(3) 0.046(3) 0.034(3) -0.014(3) 0.003(3) -0.020(3)
C9 0.053(4) 0.041(3) 0.034(3) -0.010(3) -0.002(3) -0.014(3)
C1 0.045(4) 0.063(5) 0.043(4) -0.019(3) 0.006(3) -0.019(3)
C2 0.039(3) 0.042(3) 0.037(3) -0.013(3) 0.003(3) -0.018(3)
C8 0.039(3) 0.042(3) 0.039(3) -0.015(3) 0.005(3) -0.016(3)
C7 0.048(4) 0.050(4) 0.049(4) -0.017(3) 0.013(3) -0.023(3)
C6 0.046(4) 0.072(5) 0.067(5) -0.029(4) 0.019(4) -0.031(4)
C5 0.034(3) 0.064(5) 0.070(5) -0.028(4) 0.005(3) -0.011(3)
C4 0.042(4) 0.050(4) 0.051(4) -0.016(3) 0.006(3) -0.013(3)
C3 0.039(3) 0.036(3) 0.042(3) -0.020(3) 0.007(3) -0.013(3)
O1 0.079(4) 0.078(4) 0.048(3) -0.026(3) -0.003(3) -0.019(3)
N5 0.049(3) 0.056(4) 0.042(3) -0.017(3) 0.001(3) -0.018(3)
C26 0.057(5) 0.085(6) 0.087(6) -0.046(5) -0.002(5) -0.013(5)
C25 0.091(7) 0.115(8) 0.053(5) -0.033(5) 0.017(5) -0.043(6)
C27 0.055(4) 0.061(5) 0.058(5) -0.021(4) -0.002(4) -0.015(4)
C17 0.042(4) 0.045(4) 0.056(4) -0.017(3) 0.001(3) -0.013(3)
Br2 0.0511(4) 0.0456(4) 0.0597(4) -0.0133(3) 0.0063(3) -0.0091(3)
Br1 0.0444(4) 0.0709(5) 0.0829(6) -0.0146(4) 0.0157(4) -0.0270(4)
Hg1 0.04292(17) 0.04142(16) 0.05027(17) -0.01106(12) 0.00938(12) -0.01712(12)

loop_
_atom_type_symbol
_atom_type_description
_atom_type_scat_dispersion_real
_atom_type_scat_dispersion_imag
_atom_type_scat_source
C C 0.0033 0.0016 'International Tables Vol C Tables 4.2.6.8 and 6.1.1.4'
H H 0.0000 0.0000 'International Tables Vol C Tables 4.2.6.8 and 6.1.1.4'
Br Br -0.2901 2.4595 'International Tables Vol C Tables 4.2.6.8 and 6.1.1.4'
Hg Hg -2.3894 9.2266 'International Tables Vol C Tables 4.2.6.8 and 6.1.1.4'
N N 0.0061 0.0033 'International Tables Vol C Tables 4.2.6.8 and 6.1.1.4'
O O 0.0106 0.0060 'International Tables Vol C Tables 4.2.6.8 and 6.1.1.4'

loop_
_geom_angle_atom_site_label_1
_geom_angle_atom_site_label_2
_geom_angle_atom_site_label_3
_geom_angle
_geom_angle_site_symmetry_1
_geom_angle_site_symmetry_3
C18 N1 C19 106.1(5) . .
C18 N1 Hg1 132.2(4) . 2_677
C19 N1 Hg1 118.6(4) . 2_677
C18 N2 C24 107.6(5) . .
C18 N2 C16 127.6(6) . .
C24 N2 C16 124.7(6) . .
C2 N3 C8 108.2(5) . .
C2 N3 C9 127.7(5) . .
C8 N3 C9 124.1(5) . .
C2 N4 C3 106.6(5) . .
C2 N4 Hg1 128.7(4) . .
C3 N4 Hg1 122.4(4) . .
N1 C18 N2 111.4(5) . .
N1 C18 C17 125.2(6) . .
N2 C18 C17 123.5(6) . .
C24 C19 C20 120.6(6) . .
C24 C19 N1 109.1(5) . .
C20 C19 N1 130.3(6) . .
C19 C20 C21 117.5(7) . .
C19 C20 H20 121.2 . .
C21 C20 H20 121.2 . .
C20 C21 C22 121.5(7) . .
C20 C21 H21 119.3 . .
C22 C21 H21 119.3 . .
C23 C22 C21 121.3(7) . .
C23 C22 H22 119.3 . .
C21 C22 H22 119.3 . .
C22 C23 C24 117.0(7) . .
C22 C23 H23 121.5 . .
C24 C23 H23 121.5 . .
N2 C24 C19 105.9(5) . .
N2 C24 C23 132.0(7) . .
C19 C24 C23 122.1(6) . .
N2 C16 C14 111.2(5) . .
N2 C16 H16A 109.4 . .
C14 C16 H16A 109.4 . .
N2 C16 H16B 109.4 . .
C14 C16 H16B 109.4 . .
H16A C16 H16B 108.0 . .
C13 C14 C15 118.6(6) . .
C13 C14 C16 121.1(6) . .
C15 C14 C16 120.2(6) . .
C14 C13 C12 119.9(7) . .
C14 C13 H13 120.0 . .
C12 C13 H13 120.0 . .
C11 C12 C13 120.9(7) . .
C11 C12 H12 119.5 . .
C13 C12 H12 119.5 . .
C12 C11 C10 120.5(6) . .
C12 C11 H11 119.8 . .
C10 C11 H11 119.8 . .
C11 C10 C15 118.0(6) . .
C11 C10 C9 123.2(6) . .
C15 C10 C9 118.7(6) . .
C10 C15 C14 122.0(6) . .
C10 C15 H15 119.0 . .
C14 C15 H15 119.0 . .
N3 C9 C10 113.4(5) . .
N3 C9 H9A 108.9 . .
C10 C9 H9A 108.9 . .
N3 C9 H9B 108.9 . .
C10 C9 H9B 108.9 . .
H9A C9 H9B 107.7 . .
C2 C1 H1A 109.5 . .
C2 C1 H1B 109.5 . .
H1A C1 H1B 109.5 . .
C2 C1 H1C 109.5 . .
H1A C1 H1C 109.5 . .
H1B C1 H1C 109.5 . .
N4 C2 N3 110.6(5) . .
N4 C2 C1 125.7(6) . .
N3 C2 C1 123.6(6) . .
N3 C8 C3 106.6(5) . .
N3 C8 C7 131.8(6) . .
C3 C8 C7 121.7(6) . .
C6 C7 C8 116.9(6) . .
C6 C7 H7 121.5 . .
C8 C7 H7 121.5 . .
C7 C6 C5 121.1(6) . .
C7 C6 H6 119.4 . .
C5 C6 H6 119.4 . .
C4 C5 C6 122.0(7) . .
C4 C5 H5 119.0 . .
C6 C5 H5 119.0 . .
C5 C4 C3 117.4(7) . .
C5 C4 H4 121.3 . .
C3 C4 H4 121.3 . .
C8 C3 C4 120.9(6) . .
C8 C3 N4 108.0(5) . .
C4 C3 N4 131.1(6) . .
C27 N5 C26 120.8(7) . .
C27 N5 C25 120.5(7) . .
C26 N5 C25 118.3(6) . .
N5 C26 H26A 109.5 . .
N5 C26 H26B 109.5 . .
H26A C26 H26B 109.5 . .
N5 C26 H26C 109.5 . .
H26A C26 H26C 109.5 . .
H26B C26 H26C 109.5 . .
N5 C25 H25A 109.5 . .
N5 C25 H25B 109.5 . .
H25A C25 H25B 109.5 . .
N5 C25 H25C 109.5 . .
H25A C25 H25C 109.5 . .
H25B C25 H25C 109.5 . .
O1 C27 N5 126.3(8) . .
O1 C27 H27 116.8 . .
N5 C27 H27 116.8 . .
C18 C17 H17A 109.5 . .
C18 C17 H17B 109.5 . .
H17A C17 H17B 109.5 . .
C18 C17 H17C 109.5 . .
H17A C17 H17C 109.5 . .
H17B C17 H17C 109.5 . .
N4 Hg1 N1 85.40(19) . 2_677
N4 Hg1 Br1 116.57(13) . .
N1 Hg1 Br1 107.54(13) 2_677 .
N4 Hg1 Br2 117.27(13) . .
N1 Hg1 Br2 110.17(13) 2_677 .
Br1 Hg1 Br2 115.12(4) . .

loop_
_geom_bond_atom_site_label_1
_geom_bond_atom_site_label_2
_geom_bond_distance
_geom_bond_site_symmetry_2
N1 C18 1.326(8) .
N1 C19 1.400(8) .
N1 Hg1 2.371(5) 2_677
N2 C18 1.361(8) .
N2 C24 1.387(8) .
N2 C16 1.467(8) .
N3 C2 1.359(7) .
N3 C8 1.384(8) .
N3 C9 1.463(7) .
N4 C2 1.343(8) .
N4 C3 1.407(7) .
N4 Hg1 2.273(5) .
C18 C17 1.462(9) .
C19 C24 1.382(9) .
C19 C20 1.397(9) .
C20 C21 1.368(10) .
C20 H20 0.9300 .
C21 C22 1.399(12) .
C21 H21 0.9300 .
C22 C23 1.377(10) .
C22 H22 0.9300 .
C23 C24 1.385(10) .
C23 H23 0.9300 .
C16 C14 1.514(9) .
C16 H16A 0.9700 .
C16 H16B 0.9700 .
C14 C13 1.378(10) .
C14 C15 1.386(9) .
C13 C12 1.381(10) .
C13 H13 0.9300 .
C12 C11 1.381(11) .
C12 H12 0.9300 .
C11 C10 1.373(9) .
C11 H11 0.9300 .
C10 C15 1.397(8) .
C10 C9 1.495(9) .
C15 H15 0.9300 .
C9 H9A 0.9700 .
C9 H9B 0.9700 .
C1 C2 1.450(9) .
C1 H1A 0.9600 .
C1 H1B 0.9600 .
C1 H1C 0.9600 .
C8 C3 1.393(8) .
C8 C7 1.395(9) .
C7 C6 1.369(10) .
C7 H7 0.9300 .
C6 C5 1.399(11) .
C6 H6 0.9300 .
C5 C4 1.372(10) .
C5 H5 0.9300 .
C4 C3 1.378(9) .
C4 H4 0.9300 .
O1 C27 1.207(9) .
N5 C27 1.321(9) .
N5 C26 1.441(10) .
N5 C25 1.442(10) .
C26 H26A 0.9600 .
C26 H26B 0.9600 .
C26 H26C 0.9600 .
C25 H25A 0.9600 .
C25 H25B 0.9600 .
C25 H25C 0.9600 .
C27 H27 0.9300 .
C17 H17A 0.9600 .
C17 H17B 0.9600 .
C17 H17C 0.9600 .
Br2 Hg1 2.5433(15) .
Br1 Hg1 2.5391(10) .
Hg1 N1 2.371(5) 2_677

loop_
_geom_hbond_atom_site_label_D
_geom_hbond_atom_site_label_H
_geom_hbond_atom_site_label_A
_geom_hbond_distance_DH
_geom_hbond_distance_HA
_geom_hbond_distance_DA
_geom_hbond_angle_DHA
C1 H1A Br1 0.96 3.00 3.912(7) 159.3

loop_
_geom_torsion_atom_site_label_1
_geom_torsion_atom_site_label_2
_geom_torsion_atom_site_label_3
_geom_torsion_atom_site_label_4
_geom_torsion
_geom_torsion_site_symmetry_1
_geom_torsion_site_symmetry_4
C19 N1 C18 N2 -0.4(7) . .
Hg1 N1 C18 N2 -159.2(4) 2_677 .
C19 N1 C18 C17 -179.9(6) . .
Hg1 N1 C18 C17 21.3(9) 2_677 .
C24 N2 C18 N1 0.7(7) . .
C16 N2 C18 N1 177.1(6) . .
C24 N2 C18 C17 -179.7(6) . .
C16 N2 C18 C17 -3.3(10) . .
C18 N1 C19 C24 -0.1(7) . .
Hg1 N1 C19 C24 162.1(4) 2_677 .
C18 N1 C19 C20 -179.3(7) . .
Hg1 N1 C19 C20 -17.1(9) 2_677 .
C24 C19 C20 C21 0.3(10) . .
N1 C19 C20 C21 179.4(6) . .
C19 C20 C21 C22 0.2(11) . .
C20 C21 C22 C23 -0.2(12) . .
C21 C22 C23 C24 -0.2(11) . .
C18 N2 C24 C19 -0.8(7) . .
C16 N2 C24 C19 -177.3(6) . .
C18 N2 C24 C23 179.9(7) . .
C16 N2 C24 C23 3.4(11) . .
C20 C19 C24 N2 179.9(6) . .
N1 C19 C24 N2 0.5(7) . .
C20 C19 C24 C23 -0.7(10) . .
N1 C19 C24 C23 180.0(6) . .
C22 C23 C24 N2 179.9(7) . .
C22 C23 C24 C19 0.7(10) . .
C18 N2 C16 C14 -119.6(7) . .
C24 N2 C16 C14 56.2(9) . .
N2 C16 C14 C13 51.9(9) . .
N2 C16 C14 C15 -126.3(7) . .
C15 C14 C13 C12 -0.1(11) . .
C16 C14 C13 C12 -178.4(7) . .
C14 C13 C12 C11 -0.2(14) . .
C13 C12 C11 C10 -0.5(13) . .
C12 C11 C10 C15 1.5(11) . .
C12 C11 C10 C9 -176.6(7) . .
C11 C10 C15 C14 -1.9(10) . .
C9 C10 C15 C14 176.3(6) . .
C13 C14 C15 C10 1.2(10) . .
C16 C14 C15 C10 179.5(6) . .
C2 N3 C9 C10 107.3(7) . .
C8 N3 C9 C10 -71.0(8) . .
C11 C10 C9 N3 -38.8(9) . .
C15 C10 C9 N3 143.1(6) . .
C3 N4 C2 N3 -0.8(7) . .
Hg1 N4 C2 N3 161.9(4) . .
C3 N4 C2 C1 179.1(6) . .
Hg1 N4 C2 C1 -18.2(9) . .
C8 N3 C2 N4 0.2(7) . .
C9 N3 C2 N4 -178.3(6) . .
C8 N3 C2 C1 -179.7(6) . .
C9 N3 C2 C1 1.8(10) . .
C2 N3 C8 C3 0.4(7) . .
C9 N3 C8 C3 179.0(6) . .
C2 N3 C8 C7 178.7(7) . .
C9 N3 C8 C7 -2.7(11) . .
N3 C8 C7 C6 -179.9(7) . .
C3 C8 C7 C6 -1.9(10) . .
C8 C7 C6 C5 1.2(11) . .
C7 C6 C5 C4 0.0(12) . .
C6 C5 C4 C3 -0.6(12) . .
N3 C8 C3 C4 179.8(6) . .
C7 C8 C3 C4 1.3(10) . .
N3 C8 C3 N4 -0.9(7) . .
C7 C8 C3 N4 -179.4(6) . .
C5 C4 C3 C8 0.0(10) . .
C5 C4 C3 N4 -179.2(6) . .
C2 N4 C3 C8 1.0(7) . .
Hg1 N4 C3 C8 -163.0(4) . .
C2 N4 C3 C4 -179.7(7) . .
Hg1 N4 C3 C4 16.2(9) . .
C26 N5 C27 O1 3.9(13) . .
C25 N5 C27 O1 176.2(9) . .
C2 N4 Hg1 N1 -94.1(5) . 2_677
C3 N4 Hg1 N1 66.2(5) . 2_677
C2 N4 Hg1 Br1 13.3(6) . .
C3 N4 Hg1 Br1 173.5(4) . .
C2 N4 Hg1 Br2 155.6(5) . .
C3 N4 Hg1 Br2 -44.2(5) . .
